data_4116446
loop_
_publ_author_name
'T. M. Barclay'
'L. Beer'
'A. W. Cordes'
'R. C. Haddon'
'M. I. Itkis'
'R. T. Oakley'
'K. E. Preuss'
'R. W. Reed'

_publ_section_title
;
 trans-4,4'-Dichloro-1,1',2,2',3,3'-tetrathiadiazafulvalene (DC-TAF) and
 Its 1:1 Radical Cation Salts [DC-TAF][X]: Preparation and Solid-State
 Properties of BF4-, ClO4-, and FSO3- Derivatives
;
_journal_name_full 'Journal of the American Chemical Society'
_journal_page_first 6657
_journal_page_last 6663
_journal_paper_doi 10.1021/ja990933z
_journal_volume 121
_journal_year 1999
_chemical_formula_moiety 'Cl2 S5 F O2 N2 C4 '
_chemical_formula_sum 'C4 Cl2 F N2 O2 S5'
_chemical_formula_weight 358.26
_chemical_name_systematic ?
_space_group_IT_number 14
_symmetry_cell_setting monoclinic
_symmetry_space_group_name_Hall '-P 2yn'
_symmetry_space_group_name_H-M 'P 1 21/n 1'
_cell_angle_alpha 90.0
_cell_angle_beta 91.732(15)
_cell_angle_gamma 90.0
_cell_formula_units_Z 4
_cell_length_a 7.3774(11)
_cell_length_b 14.1757(18)
_cell_length_c 10.942(2)
_cell_measurement_reflns_used 25
_cell_measurement_temperature 293
_cell_measurement_theta_max 10.50
_cell_measurement_theta_min 9.00
_cell_volume 1143.8(3)
_computing_data_reduction 'NRCVAX DATRD2'
_computing_molecular_graphics NRCVAX
_computing_publication_material 'NRCVAX TABLES Jan 94 Version'
_computing_structure_refinement 'NRCVAX LSTSQ'
_computing_structure_solution 'NRCVAX SOLVER'
_diffrn_ambient_temperature 293
_diffrn_measurement_device 'Nonius CAD-4    '
_diffrn_measurement_method 'Theta/2theta scan b/P/b '
_diffrn_radiation_monochromator graphite
_diffrn_radiation_source 'xray tube'
_diffrn_radiation_type 'Molybdenum K\a'
_diffrn_radiation_wavelength 0.7107
_diffrn_reflns_av_R_equivalents 0.023
_diffrn_reflns_limit_h_max 8
_diffrn_reflns_limit_h_min -8
_diffrn_reflns_limit_k_max 16
_diffrn_reflns_limit_k_min 0
_diffrn_reflns_limit_l_max 0
_diffrn_reflns_limit_l_min -13
_diffrn_reflns_number 2102
_diffrn_reflns_theta_max 25.00
_diffrn_reflns_theta_min 2.00
_diffrn_standards_decay_% 2.2
_diffrn_standards_interval_time 60
_diffrn_standards_number 3
_exptl_absorpt_coefficient_mu 1.45
_exptl_absorpt_correction_T_max 0.87
_exptl_absorpt_correction_T_min 0.79
_exptl_absorpt_correction_type integration
_exptl_crystal_density_diffrn 2.080
_exptl_crystal_F_000 711.46
_exptl_crystal_size_max 0.40
_exptl_crystal_size_mid 0.16
_exptl_crystal_size_min 0.10
_refine_diff_density_max 0.52
_refine_diff_density_min -0.40
_refine_ls_goodness_of_fit_obs 1.15
_refine_ls_matrix_type full
_refine_ls_number_parameters 154
_refine_ls_number_reflns 1450
_refine_ls_R_factor_obs 0.047
_refine_ls_shift/esd_max 0.000
_refine_ls_structure_factor_coef F
_refine_ls_weighting_details 'w = 1/(\s^2^(F)+0.0009F^2^)'
_refine_ls_weighting_scheme calc
_refine_ls_wR_factor_obs 0.054
_reflns_number_observed 1454
_reflns_number_total 1996
_reflns_observed_criterion 'Inet > 1.0\s(Inet)'
_cod_data_source_file ja990933z_2.cif
_cod_data_source_block '[DC-TAF][FSO3]'
_cod_depositor_comments
;
The following automatic conversions were performed:

'_refine_ls_weighting_scheme' value '1/(\s^2^(F)+0.0009F^2^)' was
changed to 'calc'. New tag '_refine_ls_weighting_details' was
created. The value of the new tag was set to 'w =
1/(\s^2^(F)+0.0009F^2^)'.

Automatic conversion script
Id: cif_fix_values 3143 2015-03-26 13:38:13Z robertas 
;
_cod_original_sg_symbol_H-M 'P 21/n'
_cod_original_formula_sum 'Cl2 S5 F O2 N2 C4 '
_cod_database_code 4116446

loop_
_symmetry_equiv_pos_as_xyz
x,y,z
-x,-y,-z
1/2-x,1/2+y,1/2-z
1/2+x,1/2-y,1/2+z

loop_
_atom_site_aniso_label
_atom_site_aniso_U_11
_atom_site_aniso_U_22
_atom_site_aniso_U_33
_atom_site_aniso_U_12
_atom_site_aniso_U_13
_atom_site_aniso_U_23
_atom_site_aniso_type_symbol
Cl1 0.0470(9) 0.0485(9) 0.0745(12) 0.0122(7) 0.0323(8) 0.0326(9) Cl
Cl2 0.0494(9) 0.0369(9) 0.0569(10) 0.0056(7) 0.0269(8) 0.0177(7) Cl
S1 0.0293(7) 0.0386(8) 0.0511(9) 0.0104(6) 0.0116(7) 0.0077(7) S
S2 0.0221(7) 0.0347(8) 0.0340(8) 0.0048(5) 0.0090(6) 0.0051(6) S
S3 0.0245(7) 0.0360(8) 0.0292(7) 0.0041(6) 0.0089(6) 0.0046(6) S
S4 0.0314(7) 0.0378(8) 0.0484(9) 0.0114(6) 0.0121(7) 0.0045(7) S
S5 0.0281(7) 0.0294(7) 0.0404(8) 0.0017(6) 0.0089(6) -0.0019(6) S
O1 0.0351(22) 0.062(3) 0.060(3) -0.0104(20) 0.0190(21) -0.0024(24) O
O2 0.0364(21) 0.0479(24) 0.0476(24) 0.0129(18) 0.0097(19) -0.0042(20) O
N1 0.034(3) 0.037(3) 0.051(3) 0.0101(22) 0.0127(23) 0.0096(24) n
N2 0.036(3) 0.0333(25) 0.049(3) 0.0088(21) 0.0113(23) 0.0063(23) n
C1 0.031(3) 0.032(3) 0.036(3) 0.0012(23) 0.0035(25) 0.0039(24) C
C2 0.0219(24) 0.027(3) 0.024(3) 0.0032(20) 0.0019(21) -0.0005(21) C
C3 0.0200(23) 0.029(3) 0.022(3) -0.0001(21) 0.0002(20) -0.0021(21) C
C4 0.025(3) 0.026(3) 0.025(3) 0.0042(21) 0.0063(21) 0.0020(22) C
OF1 0.066(3) 0.0428(22) 0.0501(24) -0.0037(20) -0.0082(20) -0.0185(19) F
OF2 0.071(3) 0.0466(23) 0.058(3) 0.0178(21) -0.0031(21) 0.0126(21) F

loop_
_atom_site_label
_atom_site_fract_x
_atom_site_fract_y
_atom_site_fract_z
_atom_site_U_iso_or_equiv
_atom_site_thermal_displace_type
_atom_site_type_symbol
Cl1 0.73829(21) 0.91651(11) -0.22936(16) 0.0561(9) Uij Cl
Cl2 0.58625(20) 0.60215(10) 0.09682(14) 0.0472(8) Uij Cl
S1 0.27472(19) 0.89426(10) -0.04106(14) 0.0395(8) Uij S
S2 0.39789(17) 0.77239(9) 0.01606(12) 0.0301(7) Uij S
S3 0.91775(17) 0.73797(9) -0.16205(12) 0.0298(6) Uij S
S4 1.03774(19) 0.61460(10) -0.10476(14) 0.0390(7) Uij S
S5 0.91581(18) 0.84863(9) 0.17787(13) 0.0325(7) Uij S
O1 0.7647(5) 0.7989(3) 0.2216(4) 0.0521(24) Uij O
O2 1.0578(5) 0.7909(3) 0.1362(4) 0.0438(22) Uij O
N1 0.4309(6) 0.9304(3) -0.1305(4) 0.040(3) Uij n
N2 0.8838(6) 0.5825(3) -0.0099(4) 0.0392(24) Uij n
C1 0.5714(7) 0.8758(4) -0.1388(5) 0.033(3) Uij C
C2 0.5877(6) 0.7892(3) -0.0709(4) 0.0240(24) Uij C
C3 0.7314(6) 0.7247(3) -0.0719(4) 0.0235(25) Uij C
C4 0.7486(6) 0.6385(3) -0.0019(4) 0.0255(24) Uij C
OF1 0.9908(5) 0.9104(3) 0.2795(3) 0.0533(22) Uij F
OF2 0.8578(6) 0.9157(3) 0.0806(4) 0.0585(24) Uij F

loop_
_atom_type_symbol
_atom_type_scat_dispersion_real
_atom_type_scat_dispersion_imag
_atom_type_scat_source
Cl 0.132 0.159 'International Tables Vol. IV Table 2.2B'
S 0.110 0.124 'International Tables Vol. IV Table 2.2B'
F 0.014 0.010 'International Tables Vol. IV Table 2.2B'
O 0.008 0.006 'International Tables Vol. IV Table 2.2B'
N 0.004 0.003 'International Tables Vol. IV Table 2.2B'
C 0.002 0.002 'International Tables Vol. IV Table 2.2B'

loop_
_geom_angle_atom_site_label_1
_geom_angle_atom_site_label_2
_geom_angle_atom_site_label_3
_geom_angle
S2 S1 N1 97.75(17)
S1 S2 C2 94.30(17)
S4 S3 C3 94.36(17)
S3 S4 N2 97.49(17)
O1 S5 O2 114.7(3)
O1 S5 Of1 108.40(25)
O1 S5 Of2 110.4(3)
O2 S5 Of1 108.34(24)
O2 S5 Of2 109.92(24)
Of1 S5 Of2 104.46(23)
S1 N1 C1 116.0(4)
S4 N2 C4 115.5(4)
Cl1 C1 N1 115.5(4)
Cl1 C1 C2 122.6(4)
N1 C1 C2 121.8(5)
S2 C2 C1 110.2(4)
S2 C2 C3 122.6(4)
C1 C2 C3 127.2(4)
S3 C3 C2 123.3(4)
S3 C3 C4 109.7(3)
C2 C3 C4 127.0(4)
Cl2 C4 N2 114.6(4)
Cl2 C4 C3 122.4(4)
N2 C4 C3 123.0(4)

loop_
_geom_bond_atom_site_label_1
_geom_bond_atom_site_label_2
_geom_bond_distance
Cl1 C1 1.704(5)
Cl2 C4 1.716(5)
S1 S2 2.0412(19)
S1 N1 1.617(5)
S2 C2 1.733(5)
S3 S4 2.0497(19)
S3 C3 1.726(5)
S4 N2 1.627(5)
S5 O1 1.415(4)
S5 O2 1.416(4)
S5 Of1 1.507(4)
S5 Of2 1.480(4)
N1 C1 1.299(7)
N2 C4 1.280(6)
C1 C2 1.438(7)
C2 C3 1.401(7)
C3 C4 1.446(7)
